data_4511658
loop_
_publ_author_name
'Willett, Roger D.'
'Awwadi, Firas'
'Butcher, Robert'
'Haddad, Salim'
'Twamley, Brendan'

_publ_section_title
;
 The Aryl Bromine&#x2212;Halide Ion Synthon and Its Role in the Control of
 the Crystal Structures of Tetrahalocuprate(II) Ions
;
_journal_issue 3
_journal_name_full 'Crystal Growth &amp; Design'
_journal_page_first 301
_journal_paper_doi 10.1021/cg030003y
_journal_volume 3
_journal_year 2003
_chemical_formula_moiety 'C10 H10 Br2 Cl4 Cu N2'
_chemical_formula_sum 'C10 H10 Br2 Cl4 Cu N2'
_chemical_formula_weight 523.36
_chemical_name_common (3-BrPyH)2CuCl4)
_chemical_name_systematic
; 
  3-Bromopyridinium Tetrachlorocuprate(II) 
 
;
_space_group_IT_number 2
_symmetry_cell_setting triclinic
_symmetry_space_group_name_Hall '-P 1'
_symmetry_space_group_name_H-M 'P -1'
_atom_sites_solution_hydrogens geom
_atom_sites_solution_primary direct
_atom_sites_solution_secondary difmap
_audit_creation_method SHELXL-97
_cell_angle_alpha 82.110(11)
_cell_angle_beta 78.869(11)
_cell_angle_gamma 67.060(8)
_cell_formula_units_Z 2
_cell_length_a 7.5639(9)
_cell_length_b 7.8150(11)
_cell_length_c 15.5441(17)
_cell_measurement_reflns_used 27
_cell_measurement_temperature 295(2)
_cell_measurement_theta_max 12.40
_cell_measurement_theta_min 5.66
_cell_volume 828.30(19)
_computing_cell_refinement 'Bruker XSCANS'
_computing_data_collection 'Bruker XSCANS'
_computing_data_reduction 'Bruker SHELXTL'
_computing_molecular_graphics 'XP, Bruker SHELXTL v. 5.10'
_computing_publication_material 'XCIF, Bruker SHELXTL v. 5.10'
_computing_structure_refinement 'XL, Bruker SHELXTL v. 5.10'
_computing_structure_solution 'XS, Bruker SHELXTL v. 5.10'
_diffrn_ambient_temperature 295(2)
_diffrn_measured_fraction_theta_full 0.998
_diffrn_measured_fraction_theta_max 0.998
_diffrn_measurement_device_type 'Siemens P21 upgraded to P4'
_diffrn_measurement_method \w
_diffrn_radiation_monochromator graphite
_diffrn_radiation_source 'sealed tube'
_diffrn_radiation_type MoK\a
_diffrn_radiation_wavelength 0.71073
_diffrn_reflns_av_R_equivalents 0.0383
_diffrn_reflns_av_sigmaI/netI 0.0468
_diffrn_reflns_limit_h_max 8
_diffrn_reflns_limit_h_min -1
_diffrn_reflns_limit_k_max 9
_diffrn_reflns_limit_k_min -8
_diffrn_reflns_limit_l_max 18
_diffrn_reflns_limit_l_min -18
_diffrn_reflns_number 3627
_diffrn_reflns_theta_full 25.00
_diffrn_reflns_theta_max 25.00
_diffrn_reflns_theta_min 2.68
_diffrn_standards_decay_% 0.03
_diffrn_standards_interval_count 97
_diffrn_standards_number 3
_exptl_absorpt_coefficient_mu 6.774
_exptl_absorpt_correction_T_max 0.4157
_exptl_absorpt_correction_T_min 0.2790
_exptl_absorpt_correction_type psi-scan
_exptl_absorpt_process_details 'XPREP, Bruker SHELXTL v. 5.10'
_exptl_crystal_colour Yellow
_exptl_crystal_density_diffrn 2.098
_exptl_crystal_density_method 'not measured'
_exptl_crystal_description Chunk
_exptl_crystal_F_000 502
_exptl_crystal_size_max 0.45
_exptl_crystal_size_mid 0.35
_exptl_crystal_size_min 0.2
_refine_diff_density_max 0.543
_refine_diff_density_min -0.619
_refine_diff_density_rms 0.104
_refine_ls_extinction_coef 0.0265(13)
_refine_ls_extinction_expression Fc^*^=kFc[1+0.001xFc^2^\l^3^/sin(2\q)]^-1/4^
_refine_ls_extinction_method SHELXL
_refine_ls_goodness_of_fit_ref 1.067
_refine_ls_hydrogen_treatment constr
_refine_ls_matrix_type full
_refine_ls_number_parameters 173
_refine_ls_number_reflns 2907
_refine_ls_number_restraints 0
_refine_ls_restrained_S_all 1.067
_refine_ls_R_factor_all 0.0567
_refine_ls_R_factor_gt 0.0377
_refine_ls_shift/su_max 0.001
_refine_ls_shift/su_mean 0.000
_refine_ls_structure_factor_coef Fsqd
_refine_ls_weighting_details 'calc w=1/[\s^2^(Fo^2^)+(0.0336P)^2^+1.2810P] where P=(Fo^2^+2Fc^2^)/3'
_refine_ls_weighting_scheme calc
_refine_ls_wR_factor_gt 0.0853
_refine_ls_wR_factor_ref 0.0952
_reflns_number_gt 2271
_reflns_number_total 2907
_reflns_threshold_expression >2sigma(I)
_cod_data_source_file cg030003y_s1.cif
_cod_data_source_block (3BP)2CuCl4
_cod_depositor_comments
;
The following automatic conversions were performed:
'__diffrn_ambient_temperature' tag replaced with
'_diffrn_ambient_temperature'.

Automatic conversion script
Id: cif_correct_tags 1440 2010-10-19 06:21:57Z saulius 

The following automatic conversions were performed:

'_symmetry_cell_setting' value 'Triclinic' changed to 'triclinic'
according to
/usr/data/users/saulius/automatic-downloads/retrospective/ACS/lib/dictionaries/cif_core.dic
dictionary named 'cif_core.dic' version 2.4.2 from
2011-04-26.

'_exptl_absorpt_correction_type' value 'Psi-Scan'
changed to 'psi-scan' according to
/usr/data/users/saulius/automatic-downloads/retrospective/ACS/lib/dictionaries/cif_core.dic
dictionary named 'cif_core.dic' version 2.4.2 from 2011-04-26.

Automatic conversion script
Id: cif_fix_values 2281 2013-09-26 08:29:07Z andrius 
;
_cod_original_cell_volume 828.30(18)
_cod_original_sg_symbol_H-M P-1
_cod_database_code 4511658

loop_
_symmetry_equiv_pos_as_xyz
'x, y, z'
'-x, -y, -z'

loop_
_atom_site_label
_atom_site_type_symbol
_atom_site_fract_x
_atom_site_fract_y
_atom_site_fract_z
_atom_site_U_iso_or_equiv
_atom_site_adp_type
_atom_site_occupancy
_atom_site_symmetry_multiplicity
_atom_site_calc_flag
_atom_site_refinement_flags
Br9 Br -0.46889(8) 0.69316(9) 0.36408(4) 0.0606(2) Uani 1 1 d .
C9 C -0.7410(7) 0.7880(7) 0.3865(3) 0.0425(12) Uani 1 1 d .
N7 N -1.0245(7) 0.7845(6) 0.4754(3) 0.0527(11) Uani 1 1 d .
H7A H -1.0806 0.7439 0.5226 0.063 Uiso 1 1 calc R
C8 C -0.8320(8) 0.7215(7) 0.4606(3) 0.0472(13) Uani 1 1 d .
H8A H -0.7598 0.6334 0.4999 0.057 Uiso 1 1 calc R
C10 C -0.8482(8) 0.9189(7) 0.3291(4) 0.0495(13) Uani 1 1 d .
H10A H -0.7872 0.9661 0.2793 0.059 Uiso 1 1 calc R
C12 C -1.1353(8) 0.9080(8) 0.4205(4) 0.0552(14) Uani 1 1 d .
H12A H -1.2698 0.9453 0.4322 0.066 Uiso 1 1 calc R
C11 C -1.0476(9) 0.9793(8) 0.3465(4) 0.0634(16) Uani 1 1 d .
H11A H -1.1228 1.0679 0.3084 0.076 Uiso 1 1 calc R
Cu Cu -0.68021(9) 1.36401(8) 0.27641(4) 0.0405(2) Uani 1 1 d .
Cl4 Cl -0.7268(2) 1.60800(17) 0.17739(8) 0.0483(3) Uani 1 1 d .
Cl3 Cl -0.5946(2) 1.2513(2) 0.40832(9) 0.0576(4) Uani 1 1 d .
Cl2 Cl -0.4344(2) 1.15618(19) 0.19588(9) 0.0568(4) Uani 1 1 d .
Cl1 Cl -1.00531(19) 1.4370(2) 0.32653(9) 0.0604(4) Uani 1 1 d .
Br3 Br 0.22835(9) 0.00123(8) 0.05991(4) 0.0614(2) Uani 1 1 d .
C3 C 0.2217(7) 0.2131(7) -0.0156(3) 0.0423(12) Uani 1 1 d .
N1 N 0.1538(6) 0.3854(6) -0.1469(3) 0.0493(11) Uani 1 1 d .
H1A H 0.1124 0.3998 -0.1962 0.059 Uiso 1 1 calc R
C4 C 0.2825(8) 0.3432(7) 0.0073(4) 0.0489(13) Uani 1 1 d .
H4A H 0.3265 0.3284 0.0608 0.059 Uiso 1 1 calc R
C6 C 0.2112(8) 0.5129(8) -0.1279(4) 0.0540(14) Uani 1 1 d .
H6A H 0.2067 0.6147 -0.1674 0.065 Uiso 1 1 calc R
C2 C 0.1564(7) 0.2353(7) -0.0940(3) 0.0457(12) Uani 1 1 d .
H2A H 0.1150 0.1483 -0.1100 0.055 Uiso 1 1 calc R
C5 C 0.2772(8) 0.4955(8) -0.0501(4) 0.0528(14) Uani 1 1 d .
H5A H 0.3179 0.5849 -0.0361 0.063 Uiso 1 1 calc R

loop_
_atom_site_aniso_label
_atom_site_aniso_U_11
_atom_site_aniso_U_22
_atom_site_aniso_U_33
_atom_site_aniso_U_23
_atom_site_aniso_U_13
_atom_site_aniso_U_12
Br9 0.0457(4) 0.0808(4) 0.0546(4) -0.0032(3) -0.0080(3) -0.0232(3)
C9 0.043(3) 0.041(3) 0.042(3) -0.009(2) -0.006(2) -0.011(2)
N7 0.046(3) 0.052(3) 0.050(3) 0.001(2) 0.004(2) -0.014(2)
C8 0.048(3) 0.046(3) 0.039(3) -0.002(2) -0.008(2) -0.008(3)
C10 0.061(4) 0.047(3) 0.041(3) 0.004(2) -0.011(2) -0.022(3)
C12 0.038(3) 0.053(3) 0.067(4) -0.009(3) -0.005(3) -0.008(3)
C11 0.067(4) 0.052(3) 0.063(4) 0.004(3) -0.026(3) -0.009(3)
Cu 0.0415(4) 0.0404(3) 0.0348(3) 0.0034(2) -0.0092(3) -0.0107(3)
Cl4 0.0562(8) 0.0423(7) 0.0437(7) 0.0079(5) -0.0119(6) -0.0171(6)
Cl3 0.0486(8) 0.0713(9) 0.0392(7) 0.0096(6) -0.0139(6) -0.0087(7)
Cl2 0.0584(9) 0.0487(7) 0.0485(8) -0.0062(6) -0.0052(6) -0.0046(6)
Cl1 0.0399(7) 0.0837(10) 0.0460(7) 0.0206(7) -0.0107(6) -0.0171(7)
Br3 0.0662(4) 0.0577(4) 0.0602(4) 0.0179(3) -0.0200(3) -0.0255(3)
C3 0.035(3) 0.046(3) 0.041(3) 0.003(2) -0.007(2) -0.011(2)
N1 0.048(3) 0.061(3) 0.037(2) 0.004(2) -0.0136(19) -0.016(2)
C4 0.047(3) 0.057(3) 0.044(3) -0.001(2) -0.014(2) -0.017(3)
C6 0.050(3) 0.059(3) 0.049(3) 0.010(3) -0.006(3) -0.021(3)
C2 0.045(3) 0.046(3) 0.045(3) -0.002(2) -0.012(2) -0.013(2)
C5 0.052(3) 0.051(3) 0.063(4) -0.001(3) -0.012(3) -0.028(3)

loop_
_atom_type_symbol
_atom_type_description
_atom_type_scat_dispersion_real
_atom_type_scat_dispersion_imag
_atom_type_scat_source
C C 0.0033 0.0016 'International Tables Vol C Tables 4.2.6.8 and 6.1.1.4'
H H 0.0000 0.0000 'International Tables Vol C Tables 4.2.6.8 and 6.1.1.4'
N N 0.0061 0.0033 'International Tables Vol C Tables 4.2.6.8 and 6.1.1.4'
Cl Cl 0.1484 0.1585 'International Tables Vol C Tables 4.2.6.8 and 6.1.1.4'
Cu Cu 0.3201 1.2651 'International Tables Vol C Tables 4.2.6.8 and 6.1.1.4'
Br Br -0.2901 2.4595 'International Tables Vol C Tables 4.2.6.8 and 6.1.1.4'

loop_
_geom_angle_atom_site_label_1
_geom_angle_atom_site_label_2
_geom_angle_atom_site_label_3
_geom_angle
C8 C9 C10 120.2(5)
C8 C9 Br9 118.8(4)
C10 C9 Br9 120.9(4)
C8 N7 C12 123.1(5)
C8 N7 H7A 118.4
C12 N7 H7A 118.4
N7 C8 C9 119.0(5)
N7 C8 H8A 120.5
C9 C8 H8A 120.5
C9 C10 C11 118.9(5)
C9 C10 H10A 120.5
C11 C10 H10A 120.5
N7 C12 C11 119.0(5)
N7 C12 H12A 120.5
C11 C12 H12A 120.5
C12 C11 C10 119.7(5)
C12 C11 H11A 120.1
C10 C11 H11A 120.1
Cl2 Cu Cl3 98.18(6)
Cl2 Cu Cl4 97.74(6)
Cl3 Cu Cl4 144.65(6)
Cl2 Cu Cl1 139.71(7)
Cl3 Cu Cl1 93.56(5)
Cl4 Cu Cl1 94.36(5)
C2 C3 C4 120.4(5)
C2 C3 Br3 118.8(4)
C4 C3 Br3 120.8(4)
C6 N1 C2 123.7(5)
C6 N1 H1A 118.2
C2 N1 H1A 118.2
C5 C4 C3 119.1(5)
C5 C4 H4A 120.5
C3 C4 H4A 120.5
N1 C6 C5 120.0(5)
N1 C6 H6A 120.0
C5 C6 H6A 120.0
N1 C2 C3 118.0(5)
N1 C2 H2A 121.0
C3 C2 H2A 121.0
C6 C5 C4 118.8(5)
C6 C5 H5A 120.6
C4 C5 H5A 120.6

loop_
_geom_bond_atom_site_label_1
_geom_bond_atom_site_label_2
_geom_bond_distance
Br9 C9 1.874(5)
C9 C8 1.371(7)
C9 C10 1.371(7)
N7 C8 1.326(7)
N7 C12 1.334(7)
N7 H7A 0.8600
C8 H8A 0.9300
C10 C11 1.376(8)
C10 H10A 0.9300
C12 C11 1.375(8)
C12 H12A 0.9300
C11 H11A 0.9300
Cu Cl2 2.2288(15)
Cu Cl3 2.2296(14)
Cu Cl4 2.2380(13)
Cu Cl1 2.2953(15)
Br3 C3 1.883(5)
C3 C2 1.366(7)
C3 C4 1.379(8)
N1 C6 1.317(7)
N1 C2 1.332(7)
N1 H1A 0.8600
C4 C5 1.378(8)
C4 H4A 0.9300
C6 C5 1.366(8)
C6 H6A 0.9300
C2 H2A 0.9300
C5 H5A 0.9300

loop_
_geom_hbond_atom_site_label_D
_geom_hbond_atom_site_label_H
_geom_hbond_atom_site_label_A
_geom_hbond_distance_DH
_geom_hbond_distance_HA
_geom_hbond_distance_DA
_geom_hbond_angle_DHA
_geom_hbond_site_symmetry_A
N1 H1A Cl1 0.86 2.35 3.149(4) 155.5 2_475

loop_
_geom_torsion_atom_site_label_1
_geom_torsion_atom_site_label_2
_geom_torsion_atom_site_label_3
_geom_torsion_atom_site_label_4
_geom_torsion
C12 N7 C8 C9 1.3(8)
C10 C9 C8 N7 0.5(8)
Br9 C9 C8 N7 -178.2(4)
C8 C9 C10 C11 -1.1(8)
Br9 C9 C10 C11 177.5(4)
C8 N7 C12 C11 -2.4(9)
N7 C12 C11 C10 1.7(9)
C9 C10 C11 C12 0.0(9)
C2 C3 C4 C5 -0.2(8)
Br3 C3 C4 C5 179.4(4)
C2 N1 C6 C5 -0.3(8)
C6 N1 C2 C3 0.2(8)
C4 C3 C2 N1 0.0(8)
Br3 C3 C2 N1 -179.6(4)
N1 C6 C5 C4 0.1(8)
C3 C4 C5 C6 0.2(8)
